data_4307680
loop_
_publ_author_name
'Laura Ion'
'Dolores Morales'
'Sonia Nieto'
'Julio P\'erez'
'Luc\'ia Riera'
'V\'ictor Riera'
'Daniel Miguel'
'Richard A. Kowenicki'
'Mary McPartlin'

_publ_contact_author
;    JULIO PEREZ
     Departamento de Quimica Organica e Inorganica 
     IUQOEM - Facultad de Quimica
     Universidad de Oviedo-CSIC
     C/ Julian Claveria s/n
     33006 Oviedo  (ASTURIAS)
     SPAIN
;
_publ_contact_author_email japm@uniovi.es
_publ_contact_author_fax +34-85-103446
_publ_contact_author_phone +34-85-102985
_publ_section_title
;
Biimidazole and Bis(amide)bipyridine Molybdenum Carbonyl Complexes as
Anions Receptors
;
_journal_name_full 'Inorganic Chemistry'
_journal_page_first 2846
_journal_page_last 2853
_journal_paper_doi 10.1021/ic0621650
_journal_volume 46
_journal_year 2007
_chemical_formula_sum 'C28.25 H49.5 Br Cl1.5 Mo N5 O2'
_chemical_formula_weight 720.25
_chemical_name_systematic
; 
 ? 
;
_space_group_IT_number 43
_symmetry_cell_setting orthorhombic
_symmetry_space_group_name_Hall 'F 2 -2d'
_symmetry_space_group_name_H-M 'F d d 2'
_atom_sites_solution_hydrogens geom
_atom_sites_solution_primary direct
_atom_sites_solution_secondary difmap
_audit_creation_method SHELXL-97
_cell_angle_alpha 90.00
_cell_angle_beta 90.00
_cell_angle_gamma 90.00
_cell_formula_units_Z 16
_cell_length_a 37.006(5)
_cell_length_b 39.403(5)
_cell_length_c 10.1814(14)
_cell_measurement_temperature 296(2)
_cell_volume 14846(3)
_computing_cell_refinement 'Bruker SMART'
_computing_data_collection 'Bruker SMART'
_computing_data_reduction 'Bruker SHELXTL'
_computing_molecular_graphics 'Bruker SHELXTL'
_computing_publication_material 'Bruker SHELXTL'
_computing_structure_refinement 'SHELXL-97 (Sheldrick, 1997)'
_computing_structure_solution 'SHELXS-97 (Sheldrick, 1990)'
_diffrn_ambient_temperature 296(2)
_diffrn_measured_fraction_theta_full 1.000
_diffrn_measured_fraction_theta_max 1.000
_diffrn_measurement_device_type 'CCD area detector'
_diffrn_measurement_method 'phi and omega scans'
_diffrn_radiation_monochromator graphite
_diffrn_radiation_source 'fine-focus sealed tube'
_diffrn_radiation_type MoK\a
_diffrn_radiation_wavelength 0.71073
_diffrn_reflns_av_R_equivalents 0.0805
_diffrn_reflns_av_sigmaI/netI 0.1078
_diffrn_reflns_limit_h_max 41
_diffrn_reflns_limit_h_min -34
_diffrn_reflns_limit_k_max 43
_diffrn_reflns_limit_k_min -43
_diffrn_reflns_limit_l_max 11
_diffrn_reflns_limit_l_min -9
_diffrn_reflns_number 16736
_diffrn_reflns_theta_full 23.29
_diffrn_reflns_theta_max 23.29
_diffrn_reflns_theta_min 1.51
_exptl_absorpt_coefficient_mu 1.567
_exptl_absorpt_correction_T_max 1.000000
_exptl_absorpt_correction_T_min 0.788124
_exptl_absorpt_correction_type multi-scan
_exptl_absorpt_process_details SADABS
_exptl_crystal_colour YELLOW
_exptl_crystal_density_diffrn 1.289
_exptl_crystal_density_method 'not measured'
_exptl_crystal_description PRISM
_exptl_crystal_F_000 5960
_exptl_crystal_size_max 0.13
_exptl_crystal_size_mid 0.12
_exptl_crystal_size_min 0.12
_refine_diff_density_max 0.830
_refine_diff_density_min -0.260
_refine_diff_density_rms 0.093
_refine_ls_abs_structure_details 'Flack H D (1983), Acta Cryst. A39, 876-881'
_refine_ls_abs_structure_Flack 0.04(3)
_refine_ls_extinction_method none
_refine_ls_goodness_of_fit_ref 1.033
_refine_ls_hydrogen_treatment mixed
_refine_ls_matrix_type full
_refine_ls_number_parameters 356
_refine_ls_number_reflns 4552
_refine_ls_number_restraints 1
_refine_ls_restrained_S_all 1.032
_refine_ls_R_factor_all 0.1163
_refine_ls_R_factor_gt 0.0602
_refine_ls_shift/su_max 0.001
_refine_ls_shift/su_mean 0.000
_refine_ls_structure_factor_coef Fsqd
_refine_ls_weighting_details 'calc w=1/[\s^2^(Fo^2^)+(0.0673P)^2^+0.0000P] where P=(Fo^2^+2Fc^2^)/3'
_refine_ls_weighting_scheme calc
_refine_ls_wR_factor_gt 0.1443
_refine_ls_wR_factor_ref 0.1582
_reflns_number_gt 2546
_reflns_number_total 4552
_reflns_threshold_expression >2sigma(I)
_cod_data_source_file ic0621650si20070109_031256_1.cif
_cod_data_source_block Mo(allyl)ClBrCO2_H2Biim_(li278a)
_cod_depositor_comments
;
The following automatic conversions were performed:
'_symmetry_cell_setting' value 'Orthorhombic' changed to 'orthorhombic'
according to '/home/saulius/struct/CIF-dictionaries/cif_core.dic'
dictionary named 'cif_core.dic' version 2.4.1 from
2010-06-29.

'_exptl_absorpt_correction_type' value 'MULTI-SCAN' changed
to 'multi-scan' according to
'/home/saulius/struct/CIF-dictionaries/cif_core.dic' dictionary named
'cif_core.dic' version 2.4.1 from 2010-06-29.

Automatic conversion script
Id: cif_fix_enum 1527 2010-12-29 10:47:43Z saulius 
;
_cod_original_cell_volume 14846(4)
_cod_original_formula_sum 'C28.25 H49.50 Br Cl1.50 Mo N5 O2'
_cod_database_code 4307680

loop_
_symmetry_equiv_pos_as_xyz
'x, y, z'
'-x, -y, z'
'x+1/4, -y+1/4, z+1/4'
'-x+1/4, y+1/4, z+1/4'
'x, y+1/2, z+1/2'
'-x, -y+1/2, z+1/2'
'x+1/4, -y+3/4, z+3/4'
'-x+1/4, y+3/4, z+3/4'
'x+1/2, y, z+1/2'
'-x+1/2, -y, z+1/2'
'x+3/4, -y+1/4, z+3/4'
'-x+3/4, y+1/4, z+3/4'
'x+1/2, y+1/2, z'
'-x+1/2, -y+1/2, z'
'x+3/4, -y+3/4, z+1/4'
'-x+3/4, y+3/4, z+1/4'

loop_
_atom_site_label
_atom_site_type_symbol
_atom_site_fract_x
_atom_site_fract_y
_atom_site_fract_z
_atom_site_U_iso_or_equiv
_atom_site_adp_type
_atom_site_occupancy
_atom_site_symmetry_multiplicity
_atom_site_calc_flag
_atom_site_refinement_flags
_atom_site_disorder_assembly
_atom_site_disorder_group
Mo1 Mo 0.48399(3) 0.08575(3) 0.40087(15) 0.0730(4) Uani 1 1 d . . .
Br1 Br 0.41974(6) 0.10721(5) 0.3410(2) 0.0885(9) Uani 0.514(4) 1 d P . .
Cl1 Cl 0.41974(6) 0.10721(5) 0.3410(2) 0.0885(9) Uani 0.486(4) 1 d P . .
Br2 Br 0.50255(6) 0.25683(4) 0.4069(3) 0.0901(9) Uani 0.486(4) 1 d P . .
Cl2 Cl 0.50255(6) 0.25683(4) 0.4069(3) 0.0901(9) Uani 0.514(4) 1 d P . .
N1 N 0.4834(3) 0.1314(4) 0.5269(13) 0.072(4) Uani 1 1 d . . .
N2 N 0.5002(3) 0.1303(3) 0.2747(12) 0.066(3) Uani 1 1 d . . .
N3 N 0.4851(3) 0.1860(3) 0.5602(16) 0.079(4) Uani 1 1 d . . .
H3 H 0.4881 0.2073 0.5445 0.095 Uiso 1 1 calc R . .
N4 N 0.5070(3) 0.1843(3) 0.2507(15) 0.084(4) Uani 1 1 d . . .
H4 H 0.5078 0.2057 0.2674 0.100 Uiso 1 1 calc R . .
C1 C 0.4626(4) 0.0521(4) 0.513(2) 0.108(6) Uani 1 1 d . . .
O1 O 0.4503(4) 0.0316(3) 0.5798(16) 0.178(8) Uani 1 1 d . . .
C2 C 0.4751(4) 0.0485(4) 0.2760(19) 0.105(6) Uani 1 1 d . . .
O2 O 0.4686(4) 0.0268(3) 0.2115(16) 0.150(6) Uani 1 1 d . . .
C3 C 0.5236(4) 0.0649(4) 0.5555(19) 0.120(7) Uani 1 1 d . . .
H3A H 0.5247 0.0768 0.6389 0.145 Uiso 1 1 calc R . .
H3B H 0.5253 0.0404 0.5635 0.145 Uiso 1 1 calc R . .
C4 C 0.5413(4) 0.0793(3) 0.453(2) 0.109(8) Uani 1 1 d . . .
C5 C 0.5377(3) 0.0621(4) 0.3346(16) 0.087(5) Uani 1 1 d . . .
H5A H 0.5394 0.0375 0.3378 0.104 Uiso 1 1 calc R . .
H5B H 0.5492 0.0721 0.2584 0.104 Uiso 1 1 calc R . .
C6 C 0.5642(4) 0.1110(4) 0.4606(14) 0.100(5) Uani 1 1 d . . .
H6A H 0.5520 0.1278 0.5124 0.150 Uiso 1 1 calc R . .
H6B H 0.5683 0.1197 0.3738 0.150 Uiso 1 1 calc R . .
H6C H 0.5870 0.1056 0.5008 0.150 Uiso 1 1 calc R . .
C11 C 0.4747(4) 0.1385(5) 0.652(2) 0.106(6) Uani 1 1 d . . .
H11 H 0.4688 0.1226 0.7160 0.127 Uiso 1 1 calc R . .
C12 C 0.4759(4) 0.1728(5) 0.671(2) 0.107(6) Uani 1 1 d . . .
H12 H 0.4710 0.1843 0.7485 0.128 Uiso 1 1 calc R . .
C14 C 0.4890(3) 0.1605(4) 0.4733(16) 0.052(3) Uani 1 1 d . . .
C15 C 0.4979(3) 0.1599(3) 0.3360(18) 0.063(4) Uani 1 1 d . . .
C17 C 0.5148(4) 0.1692(5) 0.1307(16) 0.091(5) Uani 1 1 d . . .
H17 H 0.5219 0.1799 0.0535 0.109 Uiso 1 1 calc R . .
C18 C 0.5101(4) 0.1367(4) 0.150(2) 0.095(5) Uani 1 1 d . . .
H18 H 0.5132 0.1202 0.0855 0.114 Uiso 1 1 calc R . .
N51 N 0.6050(2) 0.2562(2) 0.6479(12) 0.065(3) Uani 1 1 d . . .
C51 C 0.6298(3) 0.2409(4) 0.5430(13) 0.075(4) Uani 1 1 d . . .
H51A H 0.6473 0.2578 0.5162 0.090 Uiso 1 1 calc R . .
H51B H 0.6430 0.2220 0.5812 0.090 Uiso 1 1 calc R . .
C52 C 0.6098(4) 0.2284(4) 0.4230(17) 0.092(5) Uani 1 1 d . . .
H52A H 0.5953 0.2088 0.4461 0.111 Uiso 1 1 calc R . .
H52B H 0.5936 0.2460 0.3920 0.111 Uiso 1 1 calc R . .
C53 C 0.6352(5) 0.2193(4) 0.3174(15) 0.101(6) Uani 1 1 d . . .
H53A H 0.6505 0.2385 0.2966 0.121 Uiso 1 1 calc R . .
H53B H 0.6504 0.2006 0.3454 0.121 Uiso 1 1 calc R . .
C54 C 0.6145(5) 0.2095(4) 0.204(2) 0.137(8) Uani 1 1 d . . .
H54A H 0.6017 0.2289 0.1706 0.206 Uiso 1 1 calc R . .
H54B H 0.5975 0.1922 0.2277 0.206 Uiso 1 1 calc R . .
H54C H 0.6305 0.2010 0.1373 0.206 Uiso 1 1 calc R . .
C61 C 0.6299(3) 0.2681(3) 0.7597(13) 0.070(4) Uani 1 1 d . . .
H61A H 0.6438 0.2488 0.7901 0.084 Uiso 1 1 calc R . .
H61B H 0.6467 0.2846 0.7246 0.084 Uiso 1 1 calc R . .
C62 C 0.6111(3) 0.2835(3) 0.8750(13) 0.072(4) Uani 1 1 d . . .
H62A H 0.5929 0.2679 0.9072 0.086 Uiso 1 1 calc R . .
H62B H 0.5989 0.3041 0.8475 0.086 Uiso 1 1 calc R . .
C63 C 0.6372(4) 0.2918(4) 0.9849(15) 0.100(5) Uani 1 1 d . . .
H63A H 0.6549 0.3078 0.9522 0.121 Uiso 1 1 calc R . .
H63B H 0.6500 0.2712 1.0089 0.121 Uiso 1 1 calc R . .
C64 C 0.6197(5) 0.3066(4) 1.1085(16) 0.122(6) Uani 1 1 d . . .
H64A H 0.6134 0.3299 1.0927 0.183 Uiso 1 1 d R . .
H64B H 0.6373 0.3055 1.1777 0.183 Uiso 1 1 d R . .
H64C H 0.5985 0.2942 1.1337 0.183 Uiso 1 1 d R . .
C71 C 0.5794(3) 0.2292(3) 0.6932(14) 0.077(4) Uani 1 1 d . . .
H71A H 0.5657 0.2210 0.6181 0.093 Uiso 1 1 calc R . .
H71B H 0.5623 0.2392 0.7544 0.093 Uiso 1 1 calc R . .
C72 C 0.5977(4) 0.1989(3) 0.7595(17) 0.104(6) Uani 1 1 d . . .
H72A H 0.6158 0.1895 0.7009 0.125 Uiso 1 1 calc R . .
H72B H 0.6098 0.2065 0.8386 0.125 Uiso 1 1 calc R . .
C73 C 0.5717(5) 0.1728(4) 0.793(2) 0.126(7) Uani 1 1 d . . .
H73A H 0.5536 0.1828 0.8497 0.151 Uiso 1 1 calc R . .
H73B H 0.5596 0.1658 0.7128 0.151 Uiso 1 1 calc R . .
C74 C 0.5853(6) 0.1430(4) 0.856(2) 0.159(9) Uani 1 1 d . . .
H74A H 0.6046 0.1493 0.9139 0.238 Uiso 1 1 d R . .
H74B H 0.5942 0.1276 0.7907 0.238 Uiso 1 1 d R . .
H74C H 0.5665 0.1322 0.9057 0.238 Uiso 1 1 d R . .
C81 C 0.5831(3) 0.2853(3) 0.5977(13) 0.071(4) Uani 1 1 d . . .
H81A H 0.5688 0.2940 0.6699 0.085 Uiso 1 1 calc R . .
H81B H 0.5665 0.2767 0.5322 0.085 Uiso 1 1 calc R . .
C82 C 0.6036(4) 0.3148(4) 0.5377(17) 0.099(5) Uani 1 1 d . . .
H82A H 0.6208 0.3236 0.6014 0.119 Uiso 1 1 calc R . .
H82B H 0.6171 0.3069 0.4620 0.119 Uiso 1 1 calc R . .
C83 C 0.5803(5) 0.3412(4) 0.4987(19) 0.112(6) Uani 1 1 d . . .
H83A H 0.5674 0.3495 0.5754 0.135 Uiso 1 1 calc R . .
H83B H 0.5625 0.3320 0.4382 0.135 Uiso 1 1 calc R . .
C84 C 0.5994(6) 0.3707(4) 0.433(2) 0.161(8) Uani 1 1 d . . .
H84A H 0.5818 0.3857 0.3954 0.242 Uiso 1 1 calc R . .
H84B H 0.6151 0.3624 0.3658 0.242 Uiso 1 1 calc R . .
H84C H 0.6133 0.3828 0.4977 0.242 Uiso 1 1 calc R . .
Cl91 Cl 0.4992(11) 0.5188(5) 0.404(5) 0.298(18) Uiso 0.25 1 d PG . .
C90 C 0.4675(16) 0.4884(9) 0.350(6) 0.16(3) Uiso 0.25 1 d PG . .
H90A H 0.4431 0.4962 0.3671 0.191 Uiso 0.25 1 d PG . .
H90B H 0.4702 0.4844 0.2567 0.191 Uiso 0.25 1 d PG . .
Cl92 Cl 0.4762(6) 0.4508(4) 0.439(2) 0.146(7) Uiso 0.25 1 d PG . .

loop_
_atom_site_aniso_label
_atom_site_aniso_U_11
_atom_site_aniso_U_22
_atom_site_aniso_U_33
_atom_site_aniso_U_23
_atom_site_aniso_U_13
_atom_site_aniso_U_12
Mo1 0.0564(8) 0.0520(6) 0.1105(10) 0.0012(7) -0.0172(8) -0.0027(6)
Br1 0.0610(15) 0.0930(16) 0.1115(19) 0.0101(13) -0.0077(11) 0.0014(11)
Cl1 0.0610(15) 0.0930(16) 0.1115(19) 0.0101(13) -0.0077(11) 0.0014(11)
Br2 0.0880(15) 0.0488(11) 0.133(2) 0.0031(15) -0.0470(15) -0.0004(10)
Cl2 0.0880(15) 0.0488(11) 0.133(2) 0.0031(15) -0.0470(15) -0.0004(10)
N1 0.081(9) 0.108(11) 0.027(8) 0.028(7) -0.006(6) -0.002(7)
N2 0.077(8) 0.041(7) 0.079(10) 0.012(6) -0.011(7) 0.005(5)
N3 0.075(9) 0.064(8) 0.099(12) -0.013(9) 0.003(7) -0.010(7)
N4 0.064(9) 0.071(8) 0.117(13) 0.018(8) -0.021(7) -0.012(6)
C1 0.065(12) 0.068(10) 0.190(19) 0.028(11) -0.043(11) -0.017(8)
O1 0.134(12) 0.122(10) 0.28(2) 0.095(12) -0.067(11) -0.078(9)
C2 0.081(12) 0.077(11) 0.156(19) -0.040(11) -0.059(11) 0.010(9)
O2 0.134(12) 0.099(9) 0.217(17) -0.066(9) -0.051(10) 0.010(8)
C3 0.079(13) 0.090(11) 0.19(2) 0.075(13) -0.020(12) -0.014(10)
C4 0.053(10) 0.033(8) 0.24(3) -0.032(12) -0.072(13) 0.001(7)
C5 0.051(10) 0.081(10) 0.130(14) -0.024(10) -0.022(9) -0.003(8)
C6 0.072(11) 0.134(14) 0.093(13) -0.015(10) -0.026(8) 0.056(10)
C11 0.068(11) 0.119(15) 0.129(19) 0.058(15) -0.032(12) -0.040(10)
C12 0.083(12) 0.151(19) 0.086(16) 0.009(14) 0.018(11) -0.008(11)
C14 0.043(8) 0.066(10) 0.048(10) 0.006(10) 0.000(6) 0.007(7)
C15 0.041(8) 0.046(8) 0.101(14) 0.040(10) -0.017(8) -0.005(6)
C17 0.090(11) 0.157(17) 0.026(12) 0.019(11) 0.014(8) -0.019(11)
C18 0.082(11) 0.098(12) 0.104(16) 0.031(12) 0.019(11) -0.001(9)
N51 0.048(6) 0.073(7) 0.073(8) 0.010(7) 0.000(7) 0.000(6)
C51 0.055(9) 0.109(11) 0.061(11) -0.004(8) 0.020(8) 0.006(8)
C52 0.092(12) 0.090(10) 0.094(13) 0.000(10) 0.008(12) -0.005(8)
C53 0.137(16) 0.113(13) 0.051(11) -0.041(10) -0.042(11) 0.021(11)
C54 0.139(18) 0.079(11) 0.19(2) -0.002(12) 0.049(16) 0.017(11)
C61 0.051(9) 0.097(10) 0.062(10) 0.007(8) 0.008(8) 0.015(8)
C62 0.059(9) 0.084(9) 0.073(12) 0.003(8) -0.007(8) -0.001(7)
C63 0.104(14) 0.115(12) 0.083(13) 0.002(10) 0.011(11) -0.018(10)
C64 0.136(17) 0.128(14) 0.102(15) -0.031(11) 0.018(11) -0.029(11)
C71 0.057(9) 0.076(9) 0.099(13) 0.001(8) 0.006(7) 0.001(7)
C72 0.096(14) 0.069(10) 0.148(16) 0.018(10) 0.028(11) -0.007(9)
C73 0.104(16) 0.102(13) 0.17(2) 0.007(12) 0.032(13) 0.018(11)
C74 0.17(2) 0.088(12) 0.22(2) 0.027(15) 0.040(16) 0.036(13)
C81 0.063(9) 0.083(9) 0.065(10) -0.001(8) 0.003(7) -0.005(8)
C82 0.090(13) 0.078(10) 0.129(16) 0.011(10) -0.011(10) 0.005(10)
C83 0.110(15) 0.095(13) 0.131(16) 0.016(11) -0.030(12) -0.019(11)
C84 0.19(2) 0.127(15) 0.17(2) 0.040(15) -0.051(17) -0.023(15)

loop_
_atom_type_symbol
_atom_type_description
_atom_type_scat_dispersion_real
_atom_type_scat_dispersion_imag
_atom_type_scat_source
C C 0.0033 0.0016 'International Tables Vol C Tables 4.2.6.8 and 6.1.1.4'
H H 0.0000 0.0000 'International Tables Vol C Tables 4.2.6.8 and 6.1.1.4'
O O 0.0106 0.0060 'International Tables Vol C Tables 4.2.6.8 and 6.1.1.4'
Cl Cl 0.1484 0.1585 'International Tables Vol C Tables 4.2.6.8 and 6.1.1.4'
Mo Mo -1.6832 0.6857 'International Tables Vol C Tables 4.2.6.8 and 6.1.1.4'
N N 0.0061 0.0033 'International Tables Vol C Tables 4.2.6.8 and 6.1.1.4'
Br Br -0.2901 2.4595 'International Tables Vol C Tables 4.2.6.8 and 6.1.1.4'

loop_
_geom_angle_atom_site_label_1
_geom_angle_atom_site_label_2
_geom_angle_atom_site_label_3
_geom_angle
_geom_angle_site_symmetry_1
_geom_angle_site_symmetry_3
_geom_angle_publ_flag
C1 Mo1 C2 78.5(7) . . ?
C1 Mo1 C4 100.0(7) . . ?
C2 Mo1 C4 103.3(6) . . ?
C1 Mo1 N1 102.3(6) . . ?
C2 Mo1 N1 168.5(5) . . ?
C4 Mo1 N1 87.9(5) . . ?
C1 Mo1 N2 170.1(6) . . ?
C2 Mo1 N2 104.8(7) . . ?
C4 Mo1 N2 88.3(6) . . ?
N1 Mo1 N2 72.6(4) . . ?
C1 Mo1 C5 104.5(6) . . ?
C2 Mo1 C5 69.6(6) . . ?
C4 Mo1 C5 35.9(5) . . ?
N1 Mo1 C5 120.7(5) . . ?
N2 Mo1 C5 85.3(5) . . ?
C1 Mo1 C3 67.0(6) . . ?
C2 Mo1 C3 106.4(7) . . ?
C4 Mo1 C3 35.0(6) . . ?
N1 Mo1 C3 84.3(6) . . ?
N2 Mo1 C3 119.9(5) . . ?
C5 Mo1 C3 60.3(6) . . ?
C1 Mo1 Br1 89.3(5) . . ?
C2 Mo1 Br1 86.4(4) . . ?
C4 Mo1 Br1 167.6(3) . . ?
N1 Mo1 Br1 82.1(3) . . ?
N2 Mo1 Br1 81.7(3) . . ?
C5 Mo1 Br1 148.8(4) . . ?
C3 Mo1 Br1 149.3(5) . . ?
C14 N1 C11 104.8(15) . . ?
C14 N1 Mo1 118.5(11) . . ?
C11 N1 Mo1 136.3(13) . . ?
C15 N2 C18 107.1(12) . . ?
C15 N2 Mo1 113.6(10) . . ?
C18 N2 Mo1 139.2(11) . . ?
C12 N3 C14 107.4(14) . . ?
C15 N4 C17 108.5(13) . . ?
O1 C1 Mo1 178.9(17) . . ?
O2 C2 Mo1 176(2) . . ?
C4 C3 Mo1 68.3(9) . . ?
C3 C4 C5 114.6(13) . . ?
C3 C4 C6 125.2(19) . . ?
C5 C4 C6 120.2(19) . . ?
C3 C4 Mo1 76.7(10) . . ?
C5 C4 Mo1 75.8(8) . . ?
C6 C4 Mo1 117.4(8) . . ?
C4 C5 Mo1 68.3(8) . . ?
N1 C11 C12 109.4(16) . . ?
N3 C12 C11 106.8(18) . . ?
N1 C14 N3 111.7(14) . . ?
N1 C14 C15 115.9(15) . . ?
N3 C14 C15 132.4(17) . . ?
N2 C15 N4 108.1(15) . . ?
N2 C15 C14 119.0(14) . . ?
N4 C15 C14 132.8(17) . . ?
C18 C17 N4 105.1(13) . . ?
C17 C18 N2 111.2(16) . . ?
C81 N51 C71 108.0(9) . . ?
C81 N51 C51 112.9(11) . . ?
C71 N51 C51 108.3(9) . . ?
C81 N51 C61 110.1(9) . . ?
C71 N51 C61 111.6(10) . . ?
C51 N51 C61 106.1(9) . . ?
C52 C51 N51 113.5(11) . . ?
C53 C52 C51 110.9(12) . . ?
C54 C53 C52 108.2(17) . . ?
C62 C61 N51 115.3(11) . . ?
C61 C62 C63 111.8(12) . . ?
C62 C63 C64 114.8(14) . . ?
N51 C71 C72 114.2(11) . . ?
C73 C72 C71 111.4(14) . . ?
C74 C73 C72 117.1(17) . . ?
N51 C81 C82 117.1(11) . . ?
C83 C82 C81 111.8(13) . . ?
C82 C83 C84 113.8(16) . . ?
C90 Cl91 Cl91 76(4) 2_665 2_665 ?
C90 Cl91 Cl92 74(4) 2_665 2_665 ?
Cl91 Cl91 Cl92 139(7) 2_665 2_665 ?
C90 Cl91 C90 109(3) 2_665 . ?
Cl91 Cl91 C90 49(2) 2_665 . ?
Cl92 Cl91 C90 171(5) 2_665 . ?
Cl91 C90 Cl92 57.3(15) 2_665 . ?
Cl91 C90 Cl91 54.6(15) 2_665 . ?
Cl92 C90 Cl91 106.8 . . ?
Cl91 Cl92 C90 49(2) 2_665 . ?

loop_
_geom_bond_atom_site_label_1
_geom_bond_atom_site_label_2
_geom_bond_distance
_geom_bond_site_symmetry_2
_geom_bond_publ_flag
Mo1 C1 1.921(18) . ?
Mo1 C2 1.969(16) . ?
Mo1 C4 2.200(13) . ?
Mo1 N1 2.210(14) . ?
Mo1 N2 2.255(11) . ?
Mo1 C5 2.295(13) . ?
Mo1 C3 2.304(16) . ?
Mo1 Br1 2.596(2) . ?
N1 C14 1.286(16) . ?
N1 C11 1.34(2) . ?
N2 C15 1.329(16) . ?
N2 C18 1.349(19) . ?
N3 C12 1.288(19) . ?
N3 C14 1.349(16) . ?
N4 C15 1.337(16) . ?
N4 C17 1.390(17) . ?
C1 O1 1.149(17) . ?
C2 O2 1.105(15) . ?
C3 C4 1.36(2) . ?
C4 C5 1.39(2) . ?
C4 C6 1.512(19) . ?
C11 C12 1.36(2) . ?
C14 C15 1.436(17) . ?
C17 C18 1.307(19) . ?
N51 C81 1.494(14) . ?
N51 C71 1.499(14) . ?
N51 C51 1.532(15) . ?
N51 C61 1.538(16) . ?
C51 C52 1.511(18) . ?
C52 C53 1.47(2) . ?
C53 C54 1.44(2) . ?
C61 C62 1.493(17) . ?
C62 C63 1.513(18) . ?
C63 C64 1.532(19) . ?
C71 C72 1.529(17) . ?
C72 C73 1.449(18) . ?
C73 C74 1.43(2) . ?
C81 C82 1.517(17) . ?
C82 C83 1.408(18) . ?
C83 C84 1.52(2) . ?
Cl91 C90 1.38(10) 2_665 ?
Cl91 Cl91 1.48(4) 2_665 ?
Cl91 Cl92 1.54(5) 2_665 ?
Cl91 C90 1.7650 . ?
C90 Cl91 1.38(6) 2_665 ?
C90 Cl92 1.7629 . ?
Cl92 Cl91 1.54(4) 2_665 ?
